data_2017976
loop_
_publ_author_name
'Liang, Qian'
'Pan, Tong-Hen'
'Huang, Chang-Cang'

_publ_section_title
;
 Poly[\m~3~-hydroxido-\m~6~-sulfato-\m~3~-(1,2,4-triazolato-\k^3^<i>N</i>^1^:<i>N</i>^2^:<i>N</i>^4^)-dicadmium(II)]:
 a cadmium--triazolate coordination polymer with a pseudo-cubane-like
 tetranuclear cluster
;
_journal_coeditor_code FN3070
_journal_issue 2
_journal_name_full 'Acta Crystallographica Section C'
_journal_page_first m56
_journal_page_last m58
_journal_paper_doi 10.1107/S0108270110052765
_journal_volume 67
_journal_year 2011
_chemical_formula_iupac '[Cd2 (C2 H2 N3) (O H) (S O4)]'
_chemical_formula_moiety 'C2 H3 Cd2 N3 O5 S'
_chemical_formula_sum 'C2 H3 Cd2 N3 O5 S'
_chemical_formula_weight 405.93
_chemical_name_systematic
;
Poly[\m~3~-hydroxido-\m~6~-sulfato-\m~3~-(1,2,4-triazolato-
\k^3^<i>N</i>^1^:<i>N</i>^2^:<i>N</i>^4^)-dicadmium(II)]
;
_space_group_IT_number 15
_symmetry_cell_setting monoclinic
_symmetry_space_group_name_Hall '-C 2yc'
_symmetry_space_group_name_H-M 'C 1 2/c 1'
_atom_sites_solution_hydrogens geom
_atom_sites_solution_primary direct
_atom_sites_solution_secondary difmap
_cell_angle_alpha 90.00
_cell_angle_beta 111.85(3)
_cell_angle_gamma 90.00
_cell_formula_units_Z 8
_cell_length_a 19.098(4)
_cell_length_b 6.7985(14)
_cell_length_c 12.251(3)
_cell_measurement_reflns_used 25
_cell_measurement_temperature 298(2)
_cell_measurement_theta_max 18
_cell_measurement_theta_min 12
_cell_volume 1476.4(6)
_computing_cell_refinement 'CrystalClear (Rigaku, 2002)'
_computing_data_collection 'CrystalClear (Rigaku, 2002)'
_computing_data_reduction 'CrystalClear (Rigaku, 2002)'
_computing_molecular_graphics 'SHELXTL (Sheldrick, 2008)'
_computing_publication_material 'SHELXTL (Sheldrick, 2008)'
_computing_structure_refinement 'SHELXTL (Sheldrick, 2008)'
_computing_structure_solution 'SHELXTL (Sheldrick, 2008)'
_diffrn_ambient_temperature 298(2)
_diffrn_measured_fraction_theta_full 0.986
_diffrn_measured_fraction_theta_max 0.986
_diffrn_measurement_device_type 'Rigaku <b>MODEL?</b> CCD area-detector'
_diffrn_measurement_method 'scintillation counter'
_diffrn_radiation_monochromator graphite
_diffrn_radiation_source 'fine-focus sealed tube'
_diffrn_radiation_type MoK\a
_diffrn_radiation_wavelength 0.71073
_diffrn_reflns_av_R_equivalents 0.0362
_diffrn_reflns_av_sigmaI/netI 0.0260
_diffrn_reflns_limit_h_max 24
_diffrn_reflns_limit_h_min -24
_diffrn_reflns_limit_k_max 8
_diffrn_reflns_limit_k_min -8
_diffrn_reflns_limit_l_max 13
_diffrn_reflns_limit_l_min -15
_diffrn_reflns_number 5862
_diffrn_reflns_theta_full 27.55
_diffrn_reflns_theta_max 27.55
_diffrn_reflns_theta_min 3.46
_exptl_absorpt_coefficient_mu 6.035
_exptl_absorpt_correction_T_max 0.655
_exptl_absorpt_correction_T_min 0.566
_exptl_absorpt_correction_type multi-scan
_exptl_absorpt_process_details '(RAPID-AUTO; Rigaku, 1998)'
_exptl_crystal_colour Colourless
_exptl_crystal_density_diffrn 3.653
_exptl_crystal_density_method 'not measured'
_exptl_crystal_description Parallelepiped
_exptl_crystal_F_000 1504
_exptl_crystal_size_max 0.22
_exptl_crystal_size_mid 0.08
_exptl_crystal_size_min 0.07
_refine_diff_density_max 0.532
_refine_diff_density_min -0.628
_refine_ls_extinction_coef 0.00148(7)
_refine_ls_extinction_expression Fc^*^=kFc[1+0.001xFc^2^\l^3^/sin(2\q)]^-1/4^
_refine_ls_extinction_method 'SHELXTL (Sheldrick, 2008)'
_refine_ls_goodness_of_fit_ref 1.159
_refine_ls_hydrogen_treatment mixed
_refine_ls_matrix_type full
_refine_ls_number_parameters 123
_refine_ls_number_reflns 1678
_refine_ls_number_restraints 1
_refine_ls_restrained_S_all 1.159
_refine_ls_R_factor_all 0.0237
_refine_ls_R_factor_gt 0.0228
_refine_ls_shift/su_max 0.001
_refine_ls_shift/su_mean 0.000
_refine_ls_structure_factor_coef Fsqd
_refine_ls_weighting_details 'calc w=1/[\s^2^(Fo^2^)+(0.0147P)^2^+8.3173P] where P=(Fo^2^+2Fc^2^)/3'
_refine_ls_weighting_scheme calc
_refine_ls_wR_factor_gt 0.0501
_refine_ls_wR_factor_ref 0.0506
_reflns_number_gt 1650
_reflns_number_total 1678
_reflns_threshold_expression I>2\s(I)
_cod_data_source_file fn3070.cif
_cod_data_source_block I
_cod_original_sg_symbol_H-M 'C 2/c'
_cod_database_code 2017976
_cod_database_fobs_code 2017976

loop_
_symmetry_equiv_pos_as_xyz
'x, y, z'
'-x, y, -z+1/2'
'x+1/2, y+1/2, z'
'-x+1/2, y+1/2, -z+1/2'
'-x, -y, -z'
'x, -y, z-1/2'
'-x+1/2, -y+1/2, -z'
'x+1/2, -y+1/2, z-1/2'

loop_
_atom_site_type_symbol
_atom_site_label
_atom_site_fract_x
_atom_site_fract_y
_atom_site_fract_z
_atom_site_U_iso_or_equiv
_atom_site_adp_type
_atom_site_calc_flag
_atom_site_refinement_flags
_atom_site_occupancy
_atom_site_disorder_assembly
_atom_site_disorder_group
Cd Cd1 0.039725(14) 0.15289(4) 0.40032(2) 0.01470(10) Uani d . 1 . .
Cd Cd2 0.109946(14) 0.51117(4) 0.21902(2) 0.01471(10) Uani d . 1 . .
S S1 -0.06795(5) 0.32686(13) 0.56168(7) 0.01195(18) Uani d . 1 . .
O O1 -0.12596(15) 0.3806(4) 0.4492(2) 0.0197(6) Uani d . 1 . .
O O2 -0.10217(16) 0.2612(4) 0.6442(2) 0.0212(6) Uani d . 1 . .
O O3 -0.01887(15) 0.1678(4) 0.5473(2) 0.0177(5) Uani d . 1 . .
O O4 -0.01889(15) 0.5001(4) 0.6126(2) 0.0181(6) Uani d . 1 . .
O O5 0.07342(15) 0.1948(4) 0.2432(2) 0.0163(5) Uani d D 1 . .
N N1 0.26806(18) 0.0767(5) 0.6701(3) 0.0189(7) Uani d . 1 . .
N N2 0.15246(18) 0.1526(5) 0.5476(3) 0.0178(7) Uani d . 1 . .
N N3 0.15957(18) 0.2137(5) 0.6580(3) 0.0206(7) Uani d . 1 . .
C C1 0.2289(2) 0.1646(6) 0.7269(3) 0.0230(9) Uani d . 1 . .
H H1 0.2486 0.1889 0.8074 0.028 Uiso calc R 1 . .
C C2 0.2180(2) 0.0717(6) 0.5585(3) 0.0191(8) Uani d . 1 . .
H H2 0.2281 0.0177 0.4961 0.023 Uiso calc R 1 . .
H H3 0.100(3) 0.108(7) 0.232(5) 0.051(18) Uiso d D 1 . .

loop_
_atom_site_aniso_label
_atom_site_aniso_U_11
_atom_site_aniso_U_22
_atom_site_aniso_U_33
_atom_site_aniso_U_12
_atom_site_aniso_U_13
_atom_site_aniso_U_23
Cd1 0.01438(14) 0.01544(16) 0.01228(14) 0.00027(10) 0.00265(10) 0.00188(10)
Cd2 0.01175(14) 0.01656(16) 0.01476(15) -0.00107(10) 0.00371(11) -0.00039(10)
S1 0.0123(4) 0.0120(4) 0.0113(4) -0.0002(3) 0.0041(3) -0.0006(3)
O1 0.0163(13) 0.0264(14) 0.0122(12) -0.0008(11) 0.0005(10) 0.0014(11)
O2 0.0284(15) 0.0208(14) 0.0198(13) -0.0023(12) 0.0151(12) -0.0013(11)
O3 0.0199(13) 0.0137(13) 0.0230(13) 0.0017(10) 0.0119(11) 0.0006(10)
O4 0.0163(13) 0.0126(13) 0.0208(14) -0.0013(10) 0.0016(11) -0.0031(10)
O5 0.0159(12) 0.0165(13) 0.0163(12) 0.0018(11) 0.0058(10) 0.0005(11)
N1 0.0123(14) 0.0205(17) 0.0205(16) 0.0040(13) 0.0021(13) -0.0007(13)
N2 0.0138(14) 0.0226(17) 0.0128(14) 0.0002(13) 0.0000(12) -0.0021(12)
N3 0.0189(16) 0.0258(18) 0.0138(15) 0.0090(14) 0.0023(13) -0.0011(13)
C1 0.0219(19) 0.025(2) 0.0170(18) 0.0087(16) 0.0012(16) -0.0006(16)
C2 0.0156(17) 0.023(2) 0.0198(18) 0.0007(15) 0.0075(15) -0.0019(16)

loop_
_atom_type_symbol
_atom_type_description
_atom_type_scat_dispersion_real
_atom_type_scat_dispersion_imag
_atom_type_scat_source
C C 0.0033 0.0016 'International Tables Vol C Tables 4.2.6.8 and 6.1.1.4'
H H 0.0000 0.0000 'International Tables Vol C Tables 4.2.6.8 and 6.1.1.4'
N N 0.0061 0.0033 'International Tables Vol C Tables 4.2.6.8 and 6.1.1.4'
O O 0.0106 0.0060 'International Tables Vol C Tables 4.2.6.8 and 6.1.1.4'
S S 0.1246 0.1234 'International Tables Vol C Tables 4.2.6.8 and 6.1.1.4'
Cd Cd -0.8075 1.2024 'International Tables Vol C Tables 4.2.6.8 and 6.1.1.4'

loop_
_geom_angle_atom_site_label_1
_geom_angle_atom_site_label_2
_geom_angle_atom_site_label_3
_geom_angle_site_symmetry_1
_geom_angle_site_symmetry_3
_geom_angle
_geom_angle_publ_flag
N2 Cd1 O5 . 2 172.64(11) yes
N2 Cd1 O5 . . 101.14(11) ?
O5 Cd1 O5 2 . 79.21(11) yes
N2 Cd1 O3 . 5_556 89.36(11) yes
O5 Cd1 O3 2 5_556 96.93(10) yes
O5 Cd1 O3 . 5_556 118.71(10) ?
N2 Cd1 O4 . 5_566 98.11(11) yes
O5 Cd1 O4 2 5_566 74.57(10) yes
O5 Cd1 O4 . 5_566 84.96(10) ?
O3 Cd1 O4 5_556 5_566 153.42(10) ?
N2 Cd1 O3 . . 88.46(11) ?
O5 Cd1 O3 2 . 90.04(10) ?
O5 Cd1 O3 . . 166.37(9) ?
O3 Cd1 O3 5_556 . 70.57(10) yes
O4 Cd1 O3 5_566 . 84.11(9) yes
N2 Cd1 Cd1 . 2 140.95(9) ?
O5 Cd1 Cd1 2 2 40.79(7) ?
O5 Cd1 Cd1 . 2 40.28(7) ?
O3 Cd1 Cd1 5_556 2 104.00(7) ?
O4 Cd1 Cd1 5_566 2 86.13(7) ?
O3 Cd1 Cd1 . 2 130.55(7) ?
N1 Cd2 O5 7_556 . 88.30(11) yes
N1 Cd2 O4 7_556 6_565 162.75(11) ?
O5 Cd2 O4 . 6_565 74.56(9) ?
N1 Cd2 O2 7_556 5_566 94.00(11) yes
O5 Cd2 O2 . 5_566 115.03(9) yes
O4 Cd2 O2 6_565 5_566 95.06(10) yes
N1 Cd2 N3 7_556 6_565 87.39(12) yes
O5 Cd2 N3 . 6_565 163.85(11) yes
O4 Cd2 N3 6_565 6_565 108.54(10) ?
O2 Cd2 N3 5_566 6_565 80.81(11) yes
N1 Cd2 O1 7_556 2 89.20(11) yes
O5 Cd2 O1 . 2 84.59(10) yes
O4 Cd2 O1 6_565 2 87.25(10) yes
O2 Cd2 O1 5_566 2 160.17(10) ?
N3 Cd2 O1 6_565 2 79.79(11) yes
O1 S1 O2 . . 110.64(17) ?
O1 S1 O3 . . 111.18(16) ?
O2 S1 O3 . . 108.92(16) ?
O1 S1 O4 . . 109.64(16) ?
O2 S1 O4 . . 108.96(17) ?
O3 S1 O4 . . 107.41(16) ?
S1 O1 Cd2 . 2 128.23(16) ?
S1 O2 Cd2 . 5_566 117.34(16) ?
S1 O3 Cd1 . 5_556 117.71(15) ?
S1 O3 Cd1 . . 126.82(15) ?
Cd1 O3 Cd1 5_556 . 109.43(10) ?
S1 O4 Cd2 . 6_566 125.45(15) ?
S1 O4 Cd1 . 5_566 133.63(16) ?
Cd2 O4 Cd1 6_566 5_566 100.71(10) ?
Cd1 O5 Cd1 2 . 98.93(11) ?
Cd1 O5 Cd2 2 . 105.46(11) ?
Cd1 O5 Cd2 . . 114.89(11) ?
Cd1 O5 H3 2 . 104(4) ?
Cd1 O5 H3 . . 116(4) ?
Cd2 O5 H3 . . 114(4) ?
C1 N1 C2 . . 102.5(3) ?
C1 N1 Cd2 . 7_556 116.7(3) ?
C2 N1 Cd2 . 7_556 140.8(3) ?
C2 N2 N3 . . 106.4(3) ?
C2 N2 Cd1 . . 132.1(3) ?
N3 N2 Cd1 . . 120.5(2) ?
C1 N3 N2 . . 105.2(3) ?
C1 N3 Cd2 . 6_566 115.2(3) ?
N2 N3 Cd2 . 6_566 130.8(2) ?
N3 C1 N1 . . 113.7(3) ?
N3 C1 H1 . . 123.2 ?
N1 C1 H1 . . 123.2 ?
N2 C2 N1 . . 112.2(3) ?
N2 C2 H2 . . 123.9 ?
N1 C2 H2 . . 123.9 ?

loop_
_geom_bond_atom_site_label_1
_geom_bond_atom_site_label_2
_geom_bond_site_symmetry_2
_geom_bond_distance
_geom_bond_publ_flag
Cd1 N2 . 2.236(3) yes
Cd1 O5 2 2.239(3) yes
Cd1 O5 . 2.263(3) yes
Cd1 O3 5_556 2.349(3) yes
Cd1 O4 5_566 2.388(3) yes
Cd1 O3 . 2.450(3) yes
Cd1 Cd1 2 3.4217(12) ?
Cd2 N1 7_556 2.297(3) yes
Cd2 O5 . 2.314(3) yes
Cd2 O4 6_565 2.318(3) yes
Cd2 O2 5_566 2.326(3) yes
Cd2 N3 6_565 2.342(3) yes
Cd2 O1 2 2.365(3) yes
S1 O1 . 1.457(3) ?
S1 O2 . 1.463(3) ?
S1 O3 . 1.484(3) ?
S1 O4 . 1.490(3) ?
O1 Cd2 2 2.365(3) ?
O2 Cd2 5_566 2.326(3) ?
O3 Cd1 5_556 2.349(3) ?
O4 Cd2 6_566 2.318(3) ?
O4 Cd1 5_566 2.388(3) ?
O5 Cd1 2 2.239(3) ?
O5 H3 . 0.82(4) ?
N1 C1 . 1.338(5) ?
N1 C2 . 1.347(5) ?
N1 Cd2 7_556 2.297(3) ?
N2 C2 . 1.327(5) ?
N2 N3 . 1.372(4) ?
N3 C1 . 1.320(5) ?
N3 Cd2 6_566 2.342(3) ?
C1 H1 . 0.9300 ?
C2 H2 . 0.9300 ?
